data_7027189
loop_
_publ_author_name
'Walsdorff, Christian'
'Park, Sunyoung'
'Kim, Jeongho'
'Heo, Jungseok'
'Park, Ki-Min'
'Oh, Jinho'
'Kim, Kimoon'

_publ_section_title
;
 Co-ordination chemistry of CuI with
 1,3,5-tris[bis(pyridin-2-ylmethyl)aminomethyl]-2,4,6-triethylbenzene, a
 conformationally constrained trinucleating ligand
;
_journal_issue 6
_journal_name_full 'Journal of the Chemical Society, Dalton Transactions'
_journal_page_first 923
_journal_paper_doi 10.1039/a809179j
_journal_year 1999
_chemical_formula_sum 'C51 H57 Cu3 I3 N9'
_chemical_formula_weight 1367.38
_chemical_name_common L(CuI)3
_chemical_name_systematic
; 
 ? 
;
_space_group_IT_number 14
_symmetry_cell_setting monoclinic
_symmetry_space_group_name_Hall '-P 2yn'
_symmetry_space_group_name_H-M 'P 1 21/n 1'
_atom_sites_solution_hydrogens geom
_atom_sites_solution_primary direct
_atom_sites_solution_secondary difmap
_audit_creation_method SHELXL
_cell_angle_alpha 90.00
_cell_angle_beta 104.9480(10)
_cell_angle_gamma 90.00
_cell_formula_units_Z 4
_cell_length_a 16.6703(4)
_cell_length_b 14.0313(4)
_cell_length_c 22.9276(5)
_cell_measurement_reflns_used 20652
_cell_measurement_temperature 293(2)
_cell_measurement_theta_max 24.32
_cell_measurement_theta_min 1.92
_cell_volume 5181.4(2)
_computing_structure_refinement 'SHELXL-93 (Sheldrick, 1993)'
_computing_structure_solution 'SHELXS-86 (Sheldrick, 1990)'
_diffrn_ambient_temperature 293(2)
_diffrn_radiation_monochromator graphite
_diffrn_radiation_source 'fine-focus sealed tube'
_diffrn_radiation_type MoK\a
_diffrn_radiation_wavelength 0.71073
_diffrn_reflns_av_R_equivalents 0.0420
_diffrn_reflns_av_sigmaI/netI 0.0615
_diffrn_reflns_limit_h_max 19
_diffrn_reflns_limit_h_min -11
_diffrn_reflns_limit_k_max 16
_diffrn_reflns_limit_k_min -14
_diffrn_reflns_limit_l_max 26
_diffrn_reflns_limit_l_min -26
_diffrn_reflns_number 20652
_diffrn_reflns_theta_max 24.32
_diffrn_reflns_theta_min 1.92
_exptl_absorpt_coefficient_mu 3.052
_exptl_crystal_colour yellow
_exptl_crystal_density_diffrn 1.753
_exptl_crystal_description block
_exptl_crystal_F_000 2688
_refine_diff_density_max 0.712
_refine_diff_density_min -0.623
_refine_diff_density_rms 0.086
_refine_ls_extinction_method none
_refine_ls_goodness_of_fit_all 1.044
_refine_ls_goodness_of_fit_obs 1.077
_refine_ls_matrix_type full
_refine_ls_number_parameters 595
_refine_ls_number_reflns 8181
_refine_ls_number_restraints 0
_refine_ls_restrained_S_all 1.044
_refine_ls_restrained_S_obs 1.077
_refine_ls_R_factor_all 0.0922
_refine_ls_R_factor_obs 0.0433
_refine_ls_shift/esd_max -0.001
_refine_ls_shift/esd_mean 0.000
_refine_ls_structure_factor_coef Fsqd
_refine_ls_weighting_details 'w=1/[\s^2^(Fo^2^)+(0.0326P)^2^+4.9765P] where P=(Fo^2^+2Fc^2^)/3'
_refine_ls_weighting_scheme calc
_refine_ls_wR_factor_all 0.0990
_refine_ls_wR_factor_obs 0.0790
_reflns_number_observed 5117
_reflns_number_total 8181
_reflns_observed_criterion >2sigma(I)
_cod_data_source_file 809179jsup1.cif
_cod_data_source_block 2
_cod_depositor_comments
;
The following automatic conversions were performed:

'_symmetry_cell_setting' value 'Monoclinic' changed to 'monoclinic'
according to /home/saulius/struct/CIF-dictionaries/cif_core.dic
dictionary named 'cif_core.dic' version 2.4.2 from 2011-04-26.

Automatic conversion script
Id: cif_fix_values 1891 2012-01-12 08:04:46Z andrius 

The following automatic conversions were performed:

'_refine_ls_weighting_scheme' value 'calc
w=1/[\s^2^(Fo^2^)+(0.0326P)^2^+4.9765P] where P=(Fo^2^+2Fc^2^)/3' was
changed to 'calc'. New tag '_refine_ls_weighting_details' was
created. The value of the new tag was set to
'w=1/[\s^2^(Fo^2^)+(0.0326P)^2^+4.9765P] where P=(Fo^2^+2Fc^2^)/3'.

Automatic conversion script
Id: cif_fix_values 3143 2015-03-26 13:38:13Z robertas 
;
_cod_original_sg_symbol_H-M P21/n
_cod_database_code 7027189

loop_
_symmetry_equiv_pos_as_xyz
'x, y, z'
'-x+1/2, y+1/2, -z+1/2'
'-x, -y, -z'
'x-1/2, -y-1/2, z-1/2'

loop_
_atom_site_aniso_label
_atom_site_aniso_U_11
_atom_site_aniso_U_22
_atom_site_aniso_U_33
_atom_site_aniso_U_23
_atom_site_aniso_U_13
_atom_site_aniso_U_12
Cu1 0.0523(5) 0.0656(6) 0.0604(5) -0.0009(5) 0.0205(5) 0.0043(5)
Cu2 0.0462(5) 0.0586(5) 0.0473(5) 0.0044(4) 0.0138(4) 0.0001(4)
Cu3 0.0565(5) 0.0649(6) 0.0544(5) -0.0027(5) 0.0177(4) 0.0021(5)
I1 0.0713(4) 0.0887(4) 0.0978(4) -0.0023(3) 0.0225(3) -0.0201(3)
I2 0.0609(3) 0.0675(3) 0.0629(3) 0.0126(3) 0.0264(3) -0.0032(3)
I3 0.0567(3) 0.0723(4) 0.0829(4) 0.0082(3) 0.0170(3) 0.0072(3)
N1 0.040(3) 0.049(3) 0.035(3) 0.006(3) 0.016(2) 0.007(3)
N2 0.033(3) 0.053(3) 0.037(3) -0.002(3) 0.009(2) 0.000(3)
N3 0.037(3) 0.055(3) 0.035(3) -0.002(3) 0.013(2) -0.007(3)
N4 0.052(4) 0.053(4) 0.045(3) -0.003(3) 0.014(3) 0.005(3)
N5 0.060(4) 0.071(4) 0.046(4) -0.007(3) 0.010(3) 0.015(4)
N6 0.044(3) 0.038(3) 0.043(3) 0.001(3) 0.016(3) 0.002(3)
N7 0.037(3) 0.070(4) 0.050(4) 0.006(3) 0.011(3) 0.006(3)
N8 0.057(4) 0.055(4) 0.057(4) -0.006(3) 0.022(3) 0.001(3)
N9 0.065(4) 0.058(4) 0.050(4) 0.012(3) 0.022(3) 0.001(3)
C1 0.043(4) 0.034(3) 0.040(4) -0.007(3) 0.017(3) 0.004(3)
C2 0.033(4) 0.036(4) 0.038(3) -0.010(3) 0.013(3) 0.000(3)
C3 0.039(4) 0.035(3) 0.033(3) -0.003(3) 0.012(3) 0.001(3)
C4 0.041(4) 0.037(4) 0.032(3) -0.007(3) 0.014(3) 0.000(3)
C5 0.035(4) 0.040(4) 0.036(3) -0.002(3) 0.015(3) -0.002(3)
C6 0.031(3) 0.042(4) 0.038(3) -0.010(3) 0.013(3) 0.003(3)
C7 0.039(4) 0.056(4) 0.038(4) 0.010(3) 0.014(3) 0.002(3)
C8 0.059(5) 0.054(5) 0.082(5) -0.015(4) 0.022(4) -0.013(4)
C9 0.046(4) 0.049(4) 0.041(4) 0.004(3) 0.018(3) -0.003(3)
C10 0.058(5) 0.085(6) 0.048(4) -0.001(4) 0.023(4) 0.004(4)
C11 0.043(4) 0.057(4) 0.040(4) 0.006(3) 0.014(3) 0.001(3)
C12 0.054(5) 0.078(5) 0.085(6) 0.006(4) 0.026(4) 0.020(4)
C13 0.039(4) 0.042(4) 0.038(4) 0.007(3) 0.015(3) 0.004(3)
C14 0.042(4) 0.048(4) 0.043(4) 0.006(3) 0.014(3) 0.008(3)
C15 0.044(4) 0.057(4) 0.038(4) 0.006(3) 0.012(3) 0.012(4)
C16 0.048(4) 0.077(5) 0.054(4) 0.002(4) 0.018(4) 0.018(4)
C17 0.078(6) 0.089(6) 0.065(5) -0.001(5) 0.041(5) 0.025(5)
C18 0.094(7) 0.072(6) 0.052(5) -0.011(4) 0.020(5) 0.022(5)
C19 0.060(5) 0.061(5) 0.060(5) -0.012(4) 0.013(4) 0.005(4)
C20 0.065(5) 0.050(4) 0.035(4) 0.010(3) 0.013(4) 0.011(4)
C21 0.071(5) 0.063(5) 0.033(4) 0.003(4) 0.012(4) 0.030(4)
C22 0.112(8) 0.077(7) 0.084(6) -0.005(5) -0.002(6) 0.041(6)
C23 0.137(11) 0.100(9) 0.118(9) -0.019(7) -0.010(8) 0.073(8)
C24 0.084(8) 0.149(11) 0.095(8) -0.021(8) -0.006(6) 0.067(8)
C25 0.058(6) 0.124(8) 0.057(5) -0.003(5) 0.001(4) 0.028(6)
C26 0.048(4) 0.049(4) 0.038(4) -0.007(3) 0.012(3) -0.002(3)
C27 0.064(5) 0.043(4) 0.051(4) 0.005(3) 0.024(4) 0.013(4)
C28 0.042(4) 0.038(4) 0.056(4) -0.002(3) 0.014(4) 0.001(3)
C29 0.076(6) 0.059(5) 0.071(5) -0.019(4) 0.036(5) -0.010(4)
C30 0.055(5) 0.077(6) 0.087(6) -0.031(5) 0.028(5) -0.019(4)
C31 0.061(5) 0.061(5) 0.060(5) -0.019(4) -0.005(4) 0.010(4)
C32 0.062(5) 0.043(4) 0.052(4) -0.002(4) 0.020(4) 0.015(4)
C33 0.045(4) 0.093(6) 0.042(4) -0.007(4) 0.012(3) 0.015(4)
C34 0.040(4) 0.068(5) 0.046(4) 0.005(4) 0.001(4) 0.009(4)
C35 0.052(5) 0.108(7) 0.048(4) 0.011(4) 0.002(4) 0.020(5)
C36 0.054(5) 0.092(6) 0.087(7) 0.016(5) -0.002(5) 0.029(5)
C37 0.048(5) 0.110(7) 0.076(6) -0.005(5) 0.011(5) 0.026(5)
C38 0.051(5) 0.095(6) 0.060(5) -0.008(4) 0.020(4) -0.002(5)
C39 0.037(4) 0.054(4) 0.040(4) -0.004(3) 0.015(3) -0.003(3)
C40 0.046(4) 0.057(5) 0.044(4) -0.003(3) 0.015(3) -0.010(4)
C41 0.044(4) 0.057(5) 0.050(4) -0.004(4) 0.022(4) -0.004(4)
C42 0.062(5) 0.060(5) 0.053(5) -0.015(4) 0.013(4) 0.001(4)
C43 0.076(6) 0.074(6) 0.060(5) -0.018(5) 0.012(5) -0.004(5)
C44 0.094(7) 0.055(5) 0.086(6) -0.029(5) 0.032(5) -0.012(5)
C45 0.077(6) 0.061(5) 0.075(6) -0.005(5) 0.030(5) 0.010(5)
C46 0.033(4) 0.055(4) 0.060(4) 0.002(4) 0.020(3) -0.004(3)
C47 0.041(4) 0.053(4) 0.048(4) 0.001(4) 0.024(4) -0.016(3)
C48 0.070(5) 0.061(5) 0.066(5) 0.012(4) 0.044(4) -0.005(4)
C49 0.113(7) 0.066(6) 0.066(6) 0.002(5) 0.058(5) -0.002(5)
C50 0.102(7) 0.082(6) 0.053(5) 0.012(5) 0.039(5) -0.006(5)
C51 0.069(5) 0.071(5) 0.051(5) 0.014(4) 0.025(4) 0.011(4)

loop_
_atom_site_label
_atom_site_type_symbol
_atom_site_fract_x
_atom_site_fract_y
_atom_site_fract_z
_atom_site_U_iso_or_equiv
_atom_site_thermal_displace_type
_atom_site_occupancy
_atom_site_calc_flag
_atom_site_refinement_flags
Cu1 Cu -0.31485(5) 0.76985(6) -0.11126(4) 0.0583(2) Uani 1 d .
Cu2 Cu 0.09809(5) 0.69121(6) 0.07160(3) 0.0504(2) Uani 1 d .
Cu3 Cu -0.25870(5) 0.44623(6) 0.18106(4) 0.0580(2) Uani 1 d .
I1 I -0.42755(4) 0.64758(4) -0.11828(3) 0.0858(2) Uani 1 d .
I2 I 0.13220(3) 0.79857(3) -0.00756(2) 0.0618(2) Uani 1 d .
I3 I -0.11876(3) 0.37949(4) 0.23313(2) 0.0708(2) Uani 1 d .
N1 N -0.1985(3) 0.8713(3) -0.0501(2) 0.0402(12) Uani 1 d .
N2 N 0.0507(3) 0.6813(4) 0.1695(2) 0.0409(13) Uani 1 d .
N3 N -0.3334(3) 0.5932(4) 0.1283(2) 0.0413(13) Uani 1 d .
N4 N -0.2151(3) 0.7262(4) -0.1363(2) 0.0497(14) Uani 1 d .
N5 N -0.3611(4) 0.9023(4) -0.1211(2) 0.060(2) Uani 1 d .
N6 N -0.0055(3) 0.6140(3) 0.0487(2) 0.0409(12) Uani 1 d .
N7 N 0.2010(3) 0.6559(4) 0.1348(2) 0.0526(14) Uani 1 d .
N8 N -0.3102(3) 0.4041(4) 0.0968(2) 0.0551(15) Uani 1 d .
N9 N -0.3159(4) 0.4989(4) 0.2410(3) 0.0560(15) Uani 1 d .
C1 C -0.1760(4) 0.8362(4) 0.0614(3) 0.0375(15) Uani 1 d .
C2 C -0.0979(3) 0.8190(4) 0.1006(3) 0.0349(14) Uani 1 d .
C3 C -0.0914(4) 0.7572(4) 0.1499(2) 0.0351(14) Uani 1 d .
C4 C -0.1616(4) 0.7172(4) 0.1616(2) 0.0359(14) Uani 1 d .
C5 C -0.2393(4) 0.7344(4) 0.1222(3) 0.0362(14) Uani 1 d .
C6 C -0.2477(3) 0.7933(4) 0.0718(3) 0.0364(14) Uani 1 d .
C7 C -0.0206(4) 0.8690(4) 0.0929(3) 0.044(2) Uani 1 d .
H7A H 0.0262(4) 0.8274(4) 0.1067(3) 0.053 Uiso 1 calc R
H7B H -0.0268(4) 0.8805(4) 0.0506(3) 0.053 Uiso 1 calc R
C8 C -0.0024(4) 0.9628(5) 0.1265(3) 0.064(2) Uani 1 d .
H8A H 0.0469(4) 0.9906(5) 0.1193(3) 0.077 Uiso 1 calc R
H8B H 0.0058(4) 0.9519(5) 0.1689(3) 0.077 Uiso 1 calc R
H8C H -0.0484(4) 1.0055(5) 0.1124(3) 0.077 Uiso 1 calc R
C9 C -0.1562(4) 0.6600(4) 0.2181(3) 0.044(2) Uani 1 d .
H9A H -0.2026(4) 0.6171(4) 0.2112(3) 0.053 Uiso 1 calc R
H9B H -0.1065(4) 0.6222(4) 0.2266(3) 0.053 Uiso 1 calc R
C10 C -0.1556(4) 0.7203(5) 0.2721(3) 0.062(2) Uani 1 d .
H10A H -0.1522(4) 0.6800(5) 0.3066(3) 0.075 Uiso 1 calc R
H10B H -0.2057(4) 0.7572(5) 0.2644(3) 0.075 Uiso 1 calc R
H10C H -0.1086(4) 0.7623(5) 0.2800(3) 0.075 Uiso 1 calc R
C11 C -0.3311(4) 0.8156(4) 0.0308(3) 0.046(2) Uani 1 d .
H11A H -0.3655(4) 0.7599(4) 0.0273(3) 0.055 Uiso 1 calc R
H11B H -0.3244(4) 0.8298(4) -0.0086(3) 0.055 Uiso 1 calc R
C12 C -0.3759(4) 0.8990(5) 0.0515(3) 0.071(2) Uani 1 d .
H12A H -0.4286(4) 0.9088(5) 0.0230(3) 0.085 Uiso 1 calc R
H12B H -0.3428(4) 0.9555(5) 0.0541(3) 0.085 Uiso 1 calc R
H12C H -0.3845(4) 0.8848(5) 0.0904(3) 0.085 Uiso 1 calc R
C13 C -0.1864(4) 0.9098(4) 0.0118(2) 0.0388(15) Uani 1 d .
H13A H -0.2333(4) 0.9491(4) 0.0125(2) 0.047 Uiso 1 calc R
H13B H -0.1382(4) 0.9500(4) 0.0206(2) 0.047 Uiso 1 calc R
C14 C -0.1256(4) 0.8211(4) -0.0575(3) 0.043(2) Uani 1 d .
H14A H -0.1060(4) 0.7794(4) -0.0235(3) 0.052 Uiso 1 calc R
H14B H -0.0826(4) 0.8667(4) -0.0572(3) 0.052 Uiso 1 calc R
C15 C -0.1401(4) 0.7634(5) -0.1143(3) 0.046(2) Uani 1 d .
C16 C -0.0755(4) 0.7450(5) -0.1399(3) 0.059(2) Uani 1 d .
H16 H -0.0222(4) 0.7739(5) -0.1238(3) 0.070 Uiso 1 calc R
C17 C -0.0884(5) 0.6848(6) -0.1887(4) 0.073(2) Uani 1 d .
H17 H -0.0444(5) 0.6715(6) -0.2075(4) 0.088 Uiso 1 calc R
C18 C -0.1651(6) 0.6441(6) -0.2100(3) 0.072(2) Uani 1 d .
H18 H -0.1755(6) 0.6009(6) -0.2436(3) 0.087 Uiso 1 calc R
C19 C -0.2261(5) 0.6657(5) -0.1831(3) 0.061(2) Uani 1 d .
H19 H -0.2795(5) 0.6365(5) -0.1981(3) 0.073 Uiso 1 calc R
C20 C -0.2180(4) 0.9517(5) -0.0925(3) 0.050(2) Uani 1 d .
H20A H -0.2028(4) 0.9357(5) -0.1289(3) 0.060 Uiso 1 calc R
H20B H -0.1862(4) 1.0064(5) -0.0750(3) 0.060 Uiso 1 calc R
C21 C -0.3083(5) 0.9753(6) -0.1072(3) 0.056(2) Uani 1 d .
C22 C -0.3356(7) 1.0680(6) -0.1074(4) 0.096(3) Uani 1 d .
H22 H -0.2965(7) 1.1193(6) -0.0961(4) 0.115 Uiso 1 calc R
C23 C -0.4180(8) 1.0858(8) -0.1237(5) 0.126(5) Uani 1 d .
H23 H -0.4378(8) 1.1503(8) -0.1254(5) 0.151 Uiso 1 calc R
C24 C -0.4724(7) 1.0130(9) -0.1376(4) 0.115(4) Uani 1 d .
H24 H -0.5311(7) 1.0248(9) -0.1485(4) 0.137 Uiso 1 calc R
C25 C -0.4423(5) 0.9218(7) -0.1358(3) 0.082(3) Uani 1 d .
H25 H -0.4811(5) 0.8699(7) -0.1455(3) 0.099 Uiso 1 calc R
C26 C -0.0058(4) 0.7422(4) 0.1922(3) 0.045(2) Uani 1 d .
H26A H 0.0200(4) 0.8034(4) 0.2019(3) 0.053 Uiso 1 calc R
H26B H -0.0125(4) 0.7151(4) 0.2291(3) 0.053 Uiso 1 calc R
C27 C 0.0199(4) 0.5842(4) 0.1554(3) 0.051(2) Uani 1 d .
H27A H -0.0109(4) 0.5653(4) 0.1836(3) 0.061 Uiso 1 calc R
H27B H 0.0663(4) 0.5417(4) 0.1602(3) 0.061 Uiso 1 calc R
C28 C -0.0344(4) 0.5750(4) 0.0927(3) 0.045(2) Uani 1 d .
C29 C -0.1066(5) 0.5237(5) 0.0794(4) 0.066(2) Uani 1 d .
H29 H -0.1261(5) 0.4959(5) 0.1114(4) 0.079 Uiso 1 calc R
C30 C -0.1511(5) 0.5117(6) 0.0208(4) 0.071(2) Uani 1 d .
H30 H -0.2018(5) 0.4757(6) 0.0114(4) 0.085 Uiso 1 calc R
C31 C -0.1223(5) 0.5517(5) -0.0236(3) 0.064(2) Uani 1 d .
H31 H -0.1527(5) 0.5453(5) -0.0651(3) 0.077 Uiso 1 calc R
C32 C -0.0490(4) 0.6016(4) -0.0084(3) 0.052(2) Uani 1 d .
H32 H -0.0283(4) 0.6286(4) -0.0401(3) 0.062 Uiso 1 calc R
C33 C 0.1294(4) 0.6801(5) 0.2144(3) 0.060(2) Uani 1 d .
H33A H 0.1239(4) 0.6409(5) 0.2475(3) 0.072 Uiso 1 calc R
H33B H 0.1415(4) 0.7436(5) 0.2296(3) 0.072 Uiso 1 calc R
C34 C 0.2024(4) 0.6442(5) 0.1930(3) 0.053(2) Uani 1 d .
C35 C 0.2696(4) 0.6065(6) 0.2334(3) 0.071(2) Uani 1 d .
H35 H 0.2686(4) 0.5974(6) 0.2748(3) 0.086 Uiso 1 calc R
C36 C 0.3393(5) 0.5813(6) 0.2146(4) 0.081(3) Uani 1 d .
H36 H 0.3872(5) 0.5547(6) 0.2425(4) 0.098 Uiso 1 calc R
C37 C 0.3382(5) 0.5954(6) 0.1558(4) 0.079(2) Uani 1 d .
H37 H 0.3858(5) 0.5800(6) 0.1413(4) 0.095 Uiso 1 calc R
C38 C 0.2694(4) 0.6311(6) 0.1184(3) 0.068(2) Uani 1 d .
H38 H 0.2692(4) 0.6396(6) 0.0769(3) 0.081 Uiso 1 calc R
C39 C -0.3172(4) 0.6962(4) 0.1375(3) 0.043(2) Uani 1 d .
H39A H -0.3134(4) 0.7107(4) 0.1790(3) 0.051 Uiso 1 calc R
H39B H -0.3642(4) 0.7302(4) 0.1135(3) 0.051 Uiso 1 calc R
C40 C -0.3499(4) 0.5669(4) 0.0648(3) 0.049(2) Uani 1 d .
H40A H -0.3069(4) 0.5929(4) 0.0486(3) 0.058 Uiso 1 calc R
H40B H -0.4015(4) 0.5952(4) 0.0433(3) 0.058 Uiso 1 calc R
C41 C -0.3546(4) 0.4618(5) 0.0538(3) 0.049(2) Uani 1 d .
C42 C -0.4012(4) 0.4265(5) 0.0002(3) 0.059(2) Uani 1 d .
H42 H -0.4326(4) 0.4695(5) -0.0297(3) 0.070 Uiso 1 calc R
C43 C -0.4038(5) 0.3327(6) -0.0113(4) 0.071(2) Uani 1 d .
H43 H -0.4379(5) 0.3080(6) -0.0485(4) 0.085 Uiso 1 calc R
C44 C -0.3566(5) 0.2725(6) 0.0314(4) 0.077(2) Uani 1 d .
H44 H -0.3561(5) 0.2052(6) 0.0242(4) 0.092 Uiso 1 calc R
C45 C -0.3104(5) 0.3108(6) 0.0844(4) 0.069(2) Uani 1 d .
H45 H -0.2768(5) 0.2689(6) 0.1140(4) 0.083 Uiso 1 calc R
C46 C -0.4038(4) 0.5691(5) 0.1528(3) 0.048(2) Uani 1 d .
H46A H -0.4271(4) 0.5092(5) 0.1365(3) 0.058 Uiso 1 calc R
H46B H -0.4461(4) 0.6170(5) 0.1413(3) 0.058 Uiso 1 calc R
C47 C -0.3759(4) 0.5628(5) 0.2191(3) 0.045(2) Uani 1 d .
C48 C -0.4061(5) 0.6211(5) 0.2575(3) 0.061(2) Uani 1 d .
H48 H -0.4495(5) 0.6662(5) 0.2414(3) 0.073 Uiso 1 calc R
C49 C -0.3737(6) 0.6139(6) 0.3183(4) 0.075(2) Uani 1 d .
H49 H -0.3931(6) 0.6547(6) 0.3454(4) 0.090 Uiso 1 calc R
C50 C -0.3135(6) 0.5482(6) 0.3402(3) 0.075(2) Uani 1 d .
H50 H -0.2900(6) 0.5420(6) 0.3829(3) 0.091 Uiso 1 calc R
C51 C -0.2870(5) 0.4910(5) 0.3008(3) 0.062(2) Uani 1 d .
H51 H -0.2459(5) 0.4433(5) 0.3167(3) 0.075 Uiso 1 calc R

loop_
_atom_type_symbol
_atom_type_description
_atom_type_scat_dispersion_real
_atom_type_scat_dispersion_imag
_atom_type_scat_source
C C 0.0033 0.0016 'International Tables Vol C Tables 4.2.6.8 and 6.1.1.4'
H H 0.0000 0.0000 'International Tables Vol C Tables 4.2.6.8 and 6.1.1.4'
N N 0.0061 0.0033 'International Tables Vol C Tables 4.2.6.8 and 6.1.1.4'
Cu Cu 0.3201 1.2651 'International Tables Vol C Tables 4.2.6.8 and 6.1.1.4'
I I -0.4742 1.8119 'International Tables Vol C Tables 4.2.6.8 and 6.1.1.4'

loop_
_geom_angle_atom_site_label_1
_geom_angle_atom_site_label_2
_geom_angle_atom_site_label_3
_geom_angle
N4 Cu1 N5 125.4(2)
N4 Cu1 I1 115.9(2)
N5 Cu1 I1 111.5(2)
N6 Cu2 N7 125.4(2)
N6 Cu2 I2 118.33(15)
N7 Cu2 I2 111.0(2)
N8 Cu3 N9 127.8(2)
N8 Cu3 I3 117.7(2)
N9 Cu3 I3 111.1(2)
C14 N1 C20 110.2(5)
C14 N1 C13 112.1(5)
C20 N1 C13 107.8(5)
C33 N2 C26 107.7(5)
C33 N2 C27 110.4(5)
C26 N2 C27 113.7(5)
C40 N3 C46 111.1(5)
C40 N3 C39 111.8(5)
C46 N3 C39 107.9(5)
C15 N4 C19 118.2(6)
C15 N4 Cu1 123.0(4)
C19 N4 Cu1 118.2(5)
C21 N5 C25 117.8(7)
C21 N5 Cu1 118.3(5)
C25 N5 Cu1 123.6(6)
C32 N6 C28 118.3(6)
C32 N6 Cu2 123.0(5)
C28 N6 Cu2 118.6(4)
C38 N7 C34 116.8(6)
C38 N7 Cu2 119.6(5)
C34 N7 Cu2 123.0(4)
C45 N8 C41 117.6(6)
C45 N8 Cu3 118.3(5)
C41 N8 Cu3 123.5(5)
C51 N9 C47 118.5(6)
C51 N9 Cu3 124.3(5)
C47 N9 Cu3 115.5(4)
C2 C1 C6 120.4(5)
C2 C1 C13 120.6(5)
C6 C1 C13 118.7(5)
C3 C2 C1 119.3(5)
C3 C2 C7 119.2(5)
C1 C2 C7 121.5(5)
C4 C3 C2 120.8(5)
C4 C3 C26 121.4(5)
C2 C3 C26 117.7(5)
C3 C4 C5 119.6(5)
C3 C4 C9 121.1(5)
C5 C4 C9 119.2(5)
C6 C5 C4 121.0(5)
C6 C5 C39 119.2(5)
C4 C5 C39 119.5(5)
C5 C6 C1 118.9(5)
C5 C6 C11 121.4(5)
C1 C6 C11 119.7(5)
C8 C7 C2 113.9(5)
C10 C9 C4 113.3(5)
C6 C11 C12 114.5(5)
N1 C13 C1 115.6(5)
N1 C14 C15 114.2(5)
N4 C15 C16 121.8(6)
N4 C15 C14 117.9(6)
C16 C15 C14 120.1(6)
C17 C16 C15 119.2(7)
C16 C17 C18 118.7(7)
C19 C18 C17 119.1(7)
N4 C19 C18 122.9(7)
N1 C20 C21 111.0(5)
N5 C21 C22 121.9(8)
N5 C21 C20 116.6(6)
C22 C21 C20 121.5(8)
C23 C22 C21 119.0(10)
C24 C23 C22 120.0(10)
C23 C24 C25 118.8(10)
N5 C25 C24 122.5(9)
N2 C26 C3 116.0(5)
N2 C27 C28 112.6(5)
N6 C28 C29 120.8(6)
N6 C28 C27 116.3(6)
C29 C28 C27 122.7(6)
C30 C29 C28 120.6(7)
C31 C30 C29 118.6(7)
C30 C31 C32 119.1(7)
N6 C32 C31 122.6(7)
N2 C33 C34 115.6(5)
N7 C34 C35 121.8(6)
N7 C34 C33 118.3(6)
C35 C34 C33 119.8(6)
C34 C35 C36 119.6(7)
C37 C36 C35 118.3(7)
C38 C37 C36 118.6(8)
N7 C38 C37 124.8(7)
N3 C39 C5 116.5(5)
N3 C40 C41 114.0(5)
N8 C41 C42 121.4(7)
N8 C41 C40 118.5(6)
C42 C41 C40 120.1(7)
C43 C42 C41 120.9(7)
C42 C43 C44 118.7(7)
C45 C44 C43 118.6(7)
N8 C45 C44 122.8(8)
N3 C46 C47 109.8(5)
N9 C47 C48 120.9(6)
N9 C47 C46 115.6(6)
C48 C47 C46 123.4(7)
C49 C48 C47 119.5(7)
C50 C49 C48 119.3(7)
C49 C50 C51 119.2(7)
N9 C51 C50 122.6(7)

loop_
_geom_bond_atom_site_label_1
_geom_bond_atom_site_label_2
_geom_bond_distance
Cu1 N4 1.990(5)
Cu1 N5 2.002(6)
Cu1 I1 2.5186(10)
Cu2 N6 1.991(5)
Cu2 N7 2.002(5)
Cu2 I2 2.5335(9)
Cu3 N8 1.990(6)
Cu3 N9 2.005(6)
Cu3 I3 2.5114(10)
N1 C14 1.452(7)
N1 C20 1.469(7)
N1 C13 1.483(7)
N2 C33 1.444(7)
N2 C26 1.463(7)
N2 C27 1.463(7)
N3 C40 1.458(7)
N3 C46 1.466(7)
N3 C39 1.475(7)
N4 C15 1.328(8)
N4 C19 1.344(8)
N5 C21 1.333(9)
N5 C25 1.337(9)
N6 C32 1.334(8)
N6 C28 1.342(7)
N7 C38 1.336(8)
N7 C34 1.337(8)
N8 C45 1.339(8)
N8 C41 1.342(8)
N9 C51 1.335(8)
N9 C47 1.341(8)
C1 C2 1.399(8)
C1 C6 1.411(8)
C1 C13 1.513(8)
C2 C3 1.404(8)
C2 C7 1.518(8)
C3 C4 1.385(8)
C3 C26 1.520(8)
C4 C5 1.397(8)
C4 C9 1.508(8)
C5 C6 1.398(8)
C5 C39 1.526(7)
C6 C11 1.498(8)
C7 C8 1.516(8)
C9 C10 1.498(8)
C11 C12 1.527(8)
C14 C15 1.499(8)
C15 C16 1.377(8)
C16 C17 1.375(9)
C17 C18 1.371(10)
C18 C19 1.352(10)
C20 C21 1.493(9)
C21 C22 1.378(10)
C22 C23 1.351(13)
C23 C24 1.349(14)
C24 C25 1.372(12)
C27 C28 1.494(8)
C28 C29 1.367(9)
C29 C30 1.366(10)
C30 C31 1.355(10)
C31 C32 1.372(9)
C33 C34 1.512(8)
C34 C35 1.363(8)
C35 C36 1.386(10)
C36 C37 1.359(10)
C37 C38 1.340(9)
C40 C41 1.495(8)
C41 C42 1.367(9)
C42 C43 1.341(9)
C43 C44 1.375(10)
C44 C45 1.370(10)
C46 C47 1.475(8)
C47 C48 1.388(9)
C48 C49 1.362(10)
C49 C50 1.360(10)
C50 C51 1.364(10)
